data_2228689
loop_
_publ_author_name
'Ravangpai, Warin'
'Theerawattananond, Thapong'
'Pengpreecha, Somjai'
'Muangsin, Nongnuj'
'Pudhom, Khanitha'

_publ_section_title
;
 7-Deacetylgedunin
;
_journal_coeditor_code CV5013
_journal_issue 1
_journal_name_full 'Acta Crystallographica Section E'
_journal_page_first o158
_journal_page_last o159
_journal_paper_doi 10.1107/S1600536810052037
_journal_volume 67
_journal_year 2011
_chemical_formula_iupac 'C26 H32 O6'
_chemical_formula_moiety 'C26 H32 O6'
_chemical_formula_sum 'C26 H32 O6'
_chemical_formula_weight 440.52
_chemical_name_systematic
;
(1<i>S</i>,3a<i>S</i>,4a<i>R</i>,4b<i>S</i>,5<i>R</i>,6a<i>R</i>,10a<i>R</i>,
10b<i>R</i>,12a<i>S</i>)-1-(furan-3-yl)-5-hydroxy-4b,7,7,10a,12a-pentamethyl-
4b,5,6,6a,7,10a,10b,11,12,12a-decahydronaphtho[2,1-<i>f</i>]oxireno[2,3-
<i>d</i>]isochromene-3,8(1<i>H</i>,3a<i>H</i>)-dione
;
_space_group_IT_number 19
_symmetry_cell_setting orthorhombic
_symmetry_space_group_name_Hall 'P 2ac 2ab'
_symmetry_space_group_name_H-M 'P 21 21 21'
_cell_angle_alpha 90
_cell_angle_beta 90
_cell_angle_gamma 90
_cell_formula_units_Z 12
_cell_length_a 12.3642(4)
_cell_length_b 12.8445(5)
_cell_length_c 43.5584(15)
_cell_measurement_temperature 296(2)
_cell_volume 6917.6(4)
_computing_cell_refinement 'SAINT (Bruker, 2008)'
_computing_data_collection 'APEX2 (Bruker, 2008)'
_computing_data_reduction 'SAINT (Bruker, 2008)'
_computing_molecular_graphics 'ORTEP-3 (Farrugia, 1997)'
_computing_publication_material 'publCIF (Westrip, 2010)'
_computing_structure_refinement 'SHELXL97 (Sheldrick, 2008)'
_computing_structure_solution 'SHELXS97 (Sheldrick, 2008)'
_diffrn_ambient_temperature 296(2)
_diffrn_measured_fraction_theta_full 0.993
_diffrn_measured_fraction_theta_max 0.993
_diffrn_measurement_device_type 'Bruker SMART APEXII CCD area-detector'
_diffrn_measurement_method '\f and \w'
_diffrn_radiation_monochromator graphite
_diffrn_radiation_source 'Mo K\a'
_diffrn_radiation_type 'Mo K\a'
_diffrn_radiation_wavelength 0.71073
_diffrn_reflns_av_R_equivalents 0.0585
_diffrn_reflns_av_sigmaI/netI 0.0557
_diffrn_reflns_limit_h_max 16
_diffrn_reflns_limit_h_min -8
_diffrn_reflns_limit_k_max 17
_diffrn_reflns_limit_k_min -17
_diffrn_reflns_limit_l_max 58
_diffrn_reflns_limit_l_min -28
_diffrn_reflns_number 38709
_diffrn_reflns_theta_full 28.29
_diffrn_reflns_theta_max 28.29
_diffrn_reflns_theta_min 1.65
_exptl_absorpt_coefficient_mu 0.089
_exptl_absorpt_correction_type none
_exptl_crystal_colour colourless
_exptl_crystal_density_diffrn 1.269
_exptl_crystal_density_method 'not measured'
_exptl_crystal_description prism
_exptl_crystal_F_000 2832
_exptl_crystal_size_max 0.48
_exptl_crystal_size_mid 0.40
_exptl_crystal_size_min 0.20
_refine_diff_density_max 0.413
_refine_diff_density_min -0.399
_refine_ls_extinction_coef 0.0120(11)
_refine_ls_extinction_expression Fc^*^=kFc[1+0.001xFc^2^\l^3^/sin(2\q)]^-1/4^
_refine_ls_extinction_method 'SHELXL97 (Sheldrick, 2008)'
_refine_ls_goodness_of_fit_ref 0.986
_refine_ls_hydrogen_treatment mixed
_refine_ls_matrix_type full
_refine_ls_number_parameters 891
_refine_ls_number_reflns 9382
_refine_ls_number_restraints 0
_refine_ls_restrained_S_all 0.986
_refine_ls_R_factor_gt 0.0677
_refine_ls_shift/su_max 0.011
_refine_ls_structure_factor_coef Fsqd
_refine_ls_weighting_details 'calc w=1/[\s^2^(Fo^2^)+(0.1415P)^2^+0.6215P] where P=(Fo^2^+2Fc^2^)/3'
_refine_ls_weighting_scheme calc
_refine_ls_wR_factor_ref 0.2115
_reflns_number_gt 6530
_reflns_number_total 9382
_reflns_threshold_expression I>2sigma(I)
_cod_data_source_file cv5013.cif
_cod_data_source_block I
_cod_database_code 2228689
_cod_database_fobs_code 2228689

loop_
_symmetry_equiv_pos_as_xyz
'x, y, z'
'-x+1/2, -y, z+1/2'
'x+1/2, -y+1/2, -z'
'-x, y+1/2, -z+1/2'

loop_
_atom_site_type_symbol
_atom_site_label
_atom_site_fract_x
_atom_site_fract_y
_atom_site_fract_z
_atom_site_U_iso_or_equiv
_atom_site_adp_type
_atom_site_calc_flag
_atom_site_refinement_flags
_atom_site_occupancy
_atom_site_disorder_assembly
_atom_site_disorder_group
C C1 0.2329(5) 0.3351(4) 0.79409(14) 0.0681(15) Uani d . 1 . .
H H1 0.2783 0.2887 0.784 0.082 Uiso calc R 1 . .
C C2 0.1516(6) 0.2994(4) 0.81028(17) 0.0771(17) Uani d . 1 . .
H H2 0.1417 0.2277 0.8114 0.092 Uiso calc R 1 . .
C C3 0.0755(5) 0.3666(4) 0.82667(12) 0.0584(12) Uani d . 1 . .
C C4 0.1132(4) 0.4728(4) 0.83638(10) 0.0506(11) Uani d . 1 . .
C C5 0.2300(4) 0.4960(3) 0.82397(9) 0.0428(9) Uani d . 1 . .
H H5 0.279 0.4592 0.838 0.051 Uiso calc R 1 . .
C C6 0.2623(4) 0.6099(3) 0.82612(10) 0.0452(9) Uani d . 1 . .
H H6A 0.2441 0.6363 0.8463 0.054 Uiso calc R 1 . .
H H6B 0.2219 0.6498 0.8111 0.054 Uiso calc R 1 . .
C C7 0.3837(4) 0.6246(3) 0.82045(9) 0.0442(9) Uani d . 1 . .
H H7 0.4011 0.6989 0.8217 0.053 Uiso calc R 1 . .
C C8 0.4174(4) 0.5835(3) 0.78881(9) 0.0399(9) Uani d . 1 . .
C C9 0.3780(4) 0.4687(3) 0.78542(9) 0.0406(9) Uani d . 1 . .
H H9 0.4156 0.4304 0.8017 0.049 Uiso calc R 1 . .
C C10 0.2539(4) 0.4503(3) 0.79171(10) 0.0447(10) Uani d . 1 . .
C C11 0.4186(5) 0.4204(4) 0.75536(10) 0.0572(12) Uani d . 1 . .
H H11A 0.4168 0.3452 0.7574 0.069 Uiso calc R 1 . .
H H11B 0.3687 0.4391 0.7391 0.069 Uiso calc R 1 . .
C C12 0.5328(4) 0.4528(4) 0.74565(9) 0.0493(11) Uani d . 1 . .
H H12A 0.5275 0.5078 0.7305 0.059 Uiso calc R 1 . .
H H12B 0.5683 0.3939 0.7361 0.059 Uiso calc R 1 . .
C C13 0.6023(4) 0.4911(3) 0.77253(9) 0.0418(9) Uani d . 1 . .
C C14 0.5430(4) 0.5869(3) 0.78525(9) 0.0416(9) Uani d . 1 . .
C C15 0.6123(4) 0.6585(4) 0.80297(12) 0.0543(11) Uani d . 1 . .
H H15 0.5781 0.6984 0.8195 0.065 Uiso calc R 1 . .
C C16 0.7301(4) 0.6339(4) 0.80624(12) 0.0576(12) Uani d . 1 . .
C C17 0.7122(4) 0.5284(4) 0.76025(10) 0.0522(11) Uani d . 1 . .
H H17 0.6994 0.5809 0.7443 0.063 Uiso calc R 1 . .
C C18 0.6207(4) 0.4083(4) 0.79754(10) 0.0511(11) Uani d . 1 . .
H H18A 0.6939 0.4128 0.8048 0.077 Uiso calc R 1 . .
H H18B 0.6081 0.3403 0.7891 0.077 Uiso calc R 1 . .
H H18C 0.5717 0.4203 0.8143 0.077 Uiso calc R 1 . .
C C19 0.1780(5) 0.4887(5) 0.76595(11) 0.0638(14) Uani d . 1 . .
H H19A 0.2011 0.4602 0.7467 0.096 Uiso calc R 1 . .
H H19B 0.1804 0.5634 0.765 0.096 Uiso calc R 1 . .
H H19C 0.1054 0.4666 0.7702 0.096 Uiso calc R 1 . .
C C20 0.7835(4) 0.4456(5) 0.74728(12) 0.0619(14) Uani d . 1 . .
C C21 0.7901(5) 0.4192(6) 0.71699(13) 0.0825(19) Uani d . 1 . .
H H21 0.7509 0.4507 0.7013 0.099 Uiso calc R 1 . .
C C22 0.8579(5) 0.3800(5) 0.76247(14) 0.0716(16) Uani d . 1 . .
H H22 0.8724 0.3793 0.7834 0.086 Uiso calc R 1 . .
C C23 0.9039(5) 0.3185(6) 0.7410(2) 0.089(2) Uani d . 1 . .
H H23 0.9566 0.2686 0.745 0.107 Uiso calc R 1 . .
C C28 0.1188(5) 0.4697(6) 0.87202(12) 0.0689(15) Uani d . 1 . .
H H28A 0.1419 0.5362 0.8796 0.103 Uiso calc R 1 . .
H H28B 0.1694 0.4172 0.8783 0.103 Uiso calc R 1 . .
H H28C 0.0486 0.4536 0.8801 0.103 Uiso calc R 1 . .
C C29 0.0279(4) 0.5528(4) 0.82682(13) 0.0620(13) Uani d . 1 . .
H H29A 0.0509 0.6211 0.833 0.093 Uiso calc R 1 . .
H H29B -0.0397 0.5365 0.8365 0.093 Uiso calc R 1 . .
H H29C 0.0192 0.5512 0.8049 0.093 Uiso calc R 1 . .
C C30 0.3711(5) 0.6552(4) 0.76355(11) 0.0583(12) Uani d . 1 . .
H H30A 0.3921 0.6293 0.7438 0.087 Uiso calc R 1 . .
H H30B 0.3988 0.7244 0.7662 0.087 Uiso calc R 1 . .
H H30C 0.2936 0.6564 0.765 0.087 Uiso calc R 1 . .
O O1 0.7827(3) 0.6660(3) 0.82751(10) 0.0790(12) Uani d . 1 . .
O O2 0.7768(3) 0.5761(3) 0.78487(8) 0.0626(9) Uani d . 1 . .
O O3 0.5820(3) 0.6830(3) 0.77226(9) 0.0639(9) Uani d . 1 . .
O O4 0.4456(3) 0.5692(3) 0.84286(7) 0.0515(8) Uani d . 1 . .
H H4O 0.417(4) 0.585(4) 0.8589(11) 0.036(11) Uiso d . 1 . .
O O5 -0.0150(3) 0.3360(4) 0.83266(11) 0.0803(12) Uani d . 1 . .
O O6 0.8623(4) 0.3401(5) 0.71286(12) 0.0992(16) Uani d . 1 . .
C C1A 0.9781(4) 1.0580(5) 0.92122(11) 0.0641(15) Uani d . 1 . .
H H1A 0.9379 1.1107 0.9304 0.077 Uiso calc R 1 . .
C C2A 1.0459(5) 1.0028(5) 0.93859(11) 0.0684(16) Uani d . 1 . .
H H2A 1.0496 1.017 0.9595 0.082 Uiso calc R 1 . .
C C3A 1.1140(4) 0.9214(4) 0.92606(10) 0.0503(10) Uani d . 1 . .
C C4A 1.0875(4) 0.8730(4) 0.89477(10) 0.0484(10) Uani d . 1 . .
C C5A 0.9809(4) 0.9208(3) 0.88216(8) 0.0419(9) Uani d . 1 . .
H H5A 0.9239 0.8878 0.8944 0.05 Uiso calc R 1 . .
C C6A 0.9539(4) 0.8910(4) 0.84898(9) 0.0518(11) Uani d . 1 . .
H H6A1 0.9997 0.9301 0.8351 0.062 Uiso calc R 1 . .
H H6A2 0.9684 0.8175 0.8459 0.062 Uiso calc R 1 . .
C C7A 0.8359(4) 0.9135(3) 0.84180(8) 0.0436(10) Uani d . 1 . .
H H7A 0.8217 0.894 0.8204 0.052 Uiso calc R 1 . .
C C8A 0.8068(4) 1.0282(3) 0.84607(8) 0.0404(9) Uani d . 1 . .
C C9A 0.8434(4) 1.0640(3) 0.87876(9) 0.0400(9) Uani d . 1 . .
H H9A 0.794(2) 1.017(2) 0.8948(7) 0.048 Uiso calc R 1 . .
C C10A 0.9641(4) 1.0386(3) 0.88735(9) 0.0437(9) Uani d . 1 . .
C C11A 0.8101(4) 1.1775(4) 0.88503(13) 0.0551(12) Uani d . 1 . .
H H11C 0.8621 1.2234 0.8753 0.066 Uiso calc R 1 . .
H H11D 0.8134 1.19 0.907 0.066 Uiso calc R 1 . .
C C12A 0.6951(4) 1.2064(4) 0.87344(13) 0.0535(12) Uani d . 1 . .
H H12C 0.6599 1.25 0.8886 0.064 Uiso calc R 1 . .
H H12D 0.7014 1.2464 0.8546 0.064 Uiso calc R 1 . .
C C13A 0.6247(4) 1.1109(3) 0.86738(9) 0.0439(9) Uani d . 1 . .
C C14A 0.6823(4) 1.0445(3) 0.84370(8) 0.0432(9) Uani d . 1 . .
C C15A 0.6110(4) 0.9696(4) 0.82740(10) 0.0546(12) Uani d . 1 . .
H H15A 0.6435 0.9043 0.8203 0.066 Uiso calc R 1 . .
C C16A 0.4943(4) 0.9683(4) 0.83523(10) 0.0568(12) Uani d . 1 . .
C C17A 0.5149(4) 1.1464(4) 0.85369(12) 0.0580(12) Uani d . 1 . .
H H17A 0.5292 1.1868 0.835 0.07 Uiso calc R 1 . .
C C18A 0.5998(4) 1.0475(4) 0.89699(9) 0.0497(10) Uani d . 1 . .
H H18D 0.5233 1.036 0.8985 0.075 Uiso calc R 1 . .
H H18E 0.6244 1.0856 0.9146 0.075 Uiso calc R 1 . .
H H18F 0.6365 0.9816 0.8961 0.075 Uiso calc R 1 . .
C C19A 1.0486(4) 1.1073(4) 0.87135(16) 0.0673(14) Uani d . 1 . .
H H19D 1.0236 1.178 0.8709 0.101 Uiso calc R 1 . .
H H19E 1.0595 1.083 0.8507 0.101 Uiso calc R 1 . .
H H19F 1.1157 1.1038 0.8824 0.101 Uiso calc R 1 . .
C C20A 0.4448(4) 1.2091(4) 0.87418(14) 0.0638(14) Uani d . 1 . .
C C21A 0.4463(6) 1.3170(5) 0.87942(19) 0.087(2) Uani d . 1 . .
H H21A 0.4932 1.3637 0.87 0.105 Uiso calc R 1 . .
C C23A 0.3716(5) 1.3422(5) 0.8996(2) 0.084(2) Uani d . 1 . .
H H23A 0.3582 1.4089 0.907 0.101 Uiso calc R 1 . .
C C22A 0.3633(6) 1.1741(6) 0.8930(2) 0.098(2) Uani d . 1 . .
H H22A 0.3425 1.1049 0.8952 0.118 Uiso calc R 1 . .
C C28A 1.1867(5) 0.8851(6) 0.87352(14) 0.0790(18) Uani d . 1 . .
H H28D 1.1988 0.9575 0.8694 0.118 Uiso calc R 1 . .
H H28E 1.1736 0.849 0.8546 0.118 Uiso calc R 1 . .
H H28F 1.2493 0.8561 0.8834 0.118 Uiso calc R 1 . .
C C29A 1.0675(5) 0.7570(4) 0.90139(12) 0.0665(14) Uani d . 1 . .
H H29D 1.1319 0.7265 0.9098 0.1 Uiso calc R 1 . .
H H29E 1.0488 0.7219 0.8827 0.1 Uiso calc R 1 . .
H H29F 1.0093 0.75 0.9158 0.1 Uiso calc R 1 . .
C C30A 0.8591(5) 1.0937(4) 0.82029(11) 0.0625(13) Uani d . 1 . .
H H30D 0.9363 1.0858 0.821 0.094 Uiso calc R 1 . .
H H30E 0.8407 1.1657 0.8231 0.094 Uiso calc R 1 . .
H H30F 0.8329 1.0704 0.8007 0.094 Uiso calc R 1 . .
O O1A 0.4394(4) 0.8906(3) 0.83252(10) 0.0811(12) Uani d . 1 . .
O O2A 0.4484(3) 1.0553(3) 0.84539(9) 0.0640(9) Uani d . 1 . .
O O3A 0.6444(3) 1.0643(3) 0.81249(7) 0.0626(10) Uani d . 1 . .
O O4A 0.7686(3) 0.8530(3) 0.86112(7) 0.0523(8) Uani d . 1 . .
H H4OA 0.777(5) 0.782(5) 0.8515(13) 0.065(16) Uiso d . 1 . .
O O5A 1.1935(3) 0.8921(4) 0.94055(9) 0.0722(11) Uani d . 1 . .
O O6A 0.3180(4) 1.2554(5) 0.90785(18) 0.120(2) Uani d . 1 . .
C C1B 0.7433(4) 1.0404(5) 0.97920(15) 0.0711(17) Uani d . 1 . .
H H1B 0.7981 0.9999 0.9708 0.085 Uiso calc R 1 . .
C C2B 0.7529(4) 1.1433(5) 0.97816(15) 0.0710(16) Uani d . 1 . .
H H2B 0.8131 1.1721 0.9685 0.085 Uiso calc R 1 . .
C C3B 0.6718(5) 1.2134(4) 0.99168(12) 0.0594(13) Uani d . 1 . .
C C4B 0.5592(4) 1.1725(4) 0.99750(11) 0.0520(11) Uani d . 1 . .
C C5B 0.5477(3) 1.0577(3) 0.98712(9) 0.0402(9) Uani d . 1 . .
H H5B 0.5434 1.0615 0.9647 0.048 Uiso calc R 1 . .
C C6B 0.4429(3) 1.0062(4) 0.99666(9) 0.0442(9) Uani d . 1 . .
H H6B1 0.3829 1.053 0.9927 0.053 Uiso calc R 1 . .
H H6B2 0.4447 0.9914 1.0185 0.053 Uiso calc R 1 . .
C C7B 0.4263(3) 0.9037(3) 0.97855(8) 0.0365(8) Uani d . 1 . .
H H7B 0.3584 0.8712 0.985 0.044 Uiso calc R 1 . .
C C8B 0.5194(3) 0.8268(3) 0.98340(8) 0.0347(8) Uani d . 1 . .
C C9B 0.6275(3) 0.8821(3) 0.97583(9) 0.0392(9) Uani d . 1 . .
H H9B 0.6216 0.902 0.9542 0.047 Uiso calc R 1 . .
C C10B 0.6472(3) 0.9864(4) 0.99346(10) 0.0468(10) Uani d . 1 . .
C C11B 0.7244(3) 0.8066(4) 0.97729(12) 0.0528(12) Uani d . 1 . .
H H11E 0.7814 0.8336 0.9642 0.063 Uiso calc R 1 . .
H H11F 0.7519 0.8061 0.9982 0.063 Uiso calc R 1 . .
C C12B 0.7007(4) 0.6938(4) 0.96770(11) 0.0480(10) Uani d . 1 . .
H H12E 0.7648 0.664 0.9583 0.058 Uiso calc R 1 . .
H H12F 0.6835 0.653 0.9858 0.058 Uiso calc R 1 . .
C C13B 0.6063(3) 0.6881(3) 0.94497(8) 0.0350(8) Uani d . 1 . .
C C14B 0.5059(3) 0.7298(3) 0.96164(8) 0.0333(8) Uani d . 1 . .
C C15B 0.4036(3) 0.7000(4) 0.94751(9) 0.0411(9) Uani d . 1 . .
H H15B 0.3432 0.7492 0.9491 0.049 Uiso calc R 1 . .
C C16B 0.4068(3) 0.6311(4) 0.91999(9) 0.0454(10) Uani d . 1 . .
C C17B 0.5830(3) 0.5723(3) 0.93720(9) 0.0386(8) Uani d . 1 . .
H H17B 0.5662 0.5354 0.9563 0.046 Uiso calc R 1 . .
C C18B 0.6283(4) 0.7494(4) 0.91519(9) 0.0459(10) Uani d . 1 . .
H H18G 0.622 0.8226 0.9192 0.069 Uiso calc R 1 . .
H H18H 0.5766 0.7295 0.8998 0.069 Uiso calc R 1 . .
H H18I 0.7 0.7341 0.908 0.069 Uiso calc R 1 . .
C C19B 0.6749(5) 0.9765(5) 1.02792(12) 0.0696(16) Uani d . 1 . .
H H19G 0.7261 0.9211 1.0308 0.104 Uiso calc R 1 . .
H H19H 0.6103 0.9615 1.0393 0.104 Uiso calc R 1 . .
H H19I 0.7056 1.0407 1.0351 0.104 Uiso calc R 1 . .
C C20B 0.6723(4) 0.5152(4) 0.92109(10) 0.0460(10) Uani d . 1 . .
C C21B 0.7413(5) 0.4496(4) 0.93466(14) 0.0652(14) Uani d . 1 . .
H H21B 0.7393 0.4309 0.9553 0.078 Uiso calc R 1 . .
C C22B 0.7025(5) 0.5200(4) 0.88938(13) 0.0629(13) Uani d . 1 . .
H H22B 0.669 0.5584 0.874 0.076 Uiso calc R 1 . .
C C23B 0.7888(5) 0.4578(5) 0.88646(18) 0.0765(18) Uani d . 1 . .
H H23B 0.8256 0.4465 0.8681 0.092 Uiso calc R 1 . .
C C28B 0.4850(5) 1.2395(5) 0.97733(15) 0.0708(15) Uani d . 1 . .
H H28G 0.4947 1.3116 0.9825 0.106 Uiso calc R 1 . .
H H28H 0.4111 1.22 0.9808 0.106 Uiso calc R 1 . .
H H28I 0.5029 1.2288 0.9561 0.106 Uiso calc R 1 . .
C C29B 0.5307(5) 1.1919(5) 1.03137(13) 0.0689(15) Uani d . 1 . .
H H29G 0.5812 1.1556 1.0443 0.103 Uiso calc R 1 . .
H H29H 0.4589 1.1671 1.0354 0.103 Uiso calc R 1 . .
H H29I 0.5343 1.2652 1.0356 0.103 Uiso calc R 1 . .
C C30B 0.5157(4) 0.7846(4) 1.01660(9) 0.0479(10) Uani d . 1 . .
H H30G 0.5132 0.8419 1.0307 0.072 Uiso calc R 1 . .
H H30H 0.5791 0.7436 1.0205 0.072 Uiso calc R 1 . .
H H30I 0.4524 0.7422 1.0192 0.072 Uiso calc R 1 . .
O O1B 0.3378(3) 0.6324(3) 0.90038(8) 0.0638(10) Uani d . 1 . .
O O2B 0.4888(2) 0.5657(3) 0.91689(6) 0.0472(7) Uani d . 1 . .
O O3B 0.4382(2) 0.6494(3) 0.97506(6) 0.0473(7) Uani d . 1 . .
O O4B 0.4197(3) 0.9291(3) 0.94662(6) 0.0457(7) Uani d . 1 . .
H H4OB 0.356(6) 0.926(5) 0.9378(14) 0.077(19) Uiso d . 1 . .
O O5B 0.6974(4) 1.3024(3) 0.99746(13) 0.0910(15) Uani d . 1 . .
O O6B 0.8156(4) 0.4137(4) 0.91363(13) 0.0871(14) Uani d . 1 . .

loop_
_atom_site_aniso_label
_atom_site_aniso_U_11
_atom_site_aniso_U_22
_atom_site_aniso_U_33
_atom_site_aniso_U_12
_atom_site_aniso_U_13
_atom_site_aniso_U_23
C1 0.074(4) 0.042(3) 0.088(4) -0.019(3) 0.016(3) -0.017(3)
C2 0.079(4) 0.042(3) 0.110(5) -0.013(3) 0.013(4) -0.008(3)
C3 0.060(3) 0.050(3) 0.065(3) -0.008(2) 0.000(2) 0.010(2)
C4 0.041(2) 0.060(3) 0.050(2) 0.000(2) -0.0023(18) 0.004(2)
C5 0.043(2) 0.042(2) 0.0444(19) 0.0048(19) -0.0045(17) 0.0015(17)
C6 0.046(2) 0.039(2) 0.050(2) 0.0038(19) -0.0041(18) -0.0074(18)
C7 0.047(2) 0.036(2) 0.050(2) -0.0022(19) -0.0042(18) -0.0123(18)
C8 0.053(2) 0.0269(18) 0.0400(18) -0.0009(18) -0.0020(17) -0.0012(15)
C9 0.052(2) 0.0325(19) 0.0377(17) -0.0053(19) -0.0003(17) -0.0038(16)
C10 0.047(2) 0.037(2) 0.050(2) -0.0079(19) -0.0040(19) -0.0059(18)
C11 0.078(3) 0.048(3) 0.045(2) -0.010(3) 0.005(2) -0.017(2)
C12 0.068(3) 0.044(2) 0.0367(18) 0.001(2) 0.0045(19) -0.0073(18)
C13 0.050(2) 0.035(2) 0.0405(18) 0.0029(18) 0.0060(17) -0.0026(16)
C14 0.055(2) 0.0248(18) 0.0446(19) -0.0062(18) 0.0041(18) 0.0028(16)
C15 0.056(3) 0.038(2) 0.069(3) -0.008(2) 0.011(2) -0.011(2)
C16 0.057(3) 0.044(3) 0.072(3) -0.012(2) 0.007(2) -0.019(2)
C17 0.058(3) 0.052(3) 0.047(2) -0.007(2) 0.010(2) -0.003(2)
C18 0.060(3) 0.043(2) 0.050(2) 0.004(2) 0.006(2) 0.0024(19)
C19 0.058(3) 0.077(4) 0.056(3) -0.004(3) -0.017(2) -0.006(3)
C20 0.053(3) 0.068(3) 0.065(3) -0.008(3) 0.015(2) -0.021(3)
C21 0.072(4) 0.113(5) 0.062(3) 0.006(4) 0.021(3) -0.015(3)
C22 0.051(3) 0.088(4) 0.075(3) 0.002(3) 0.002(3) -0.031(3)
C23 0.060(4) 0.079(4) 0.128(6) 0.006(3) 0.011(4) -0.041(4)
C28 0.053(3) 0.096(4) 0.058(3) 0.002(3) 0.005(2) 0.004(3)
C29 0.051(3) 0.060(3) 0.076(3) 0.006(2) -0.006(2) 0.002(3)
C30 0.073(3) 0.045(3) 0.056(2) -0.001(2) -0.008(2) 0.017(2)
O1 0.069(2) 0.071(3) 0.097(3) -0.009(2) -0.004(2) -0.045(2)
O2 0.059(2) 0.057(2) 0.072(2) -0.0079(18) 0.0111(17) -0.0232(18)
O3 0.072(2) 0.0352(16) 0.085(2) -0.0049(17) 0.014(2) 0.0123(17)
O4 0.0522(18) 0.064(2) 0.0378(14) 0.0053(17) -0.0031(14) -0.0063(14)
O5 0.054(2) 0.076(3) 0.111(3) -0.017(2) 0.005(2) 0.015(2)
O6 0.076(3) 0.116(4) 0.105(3) 0.001(3) 0.030(3) -0.053(3)
C1A 0.061(3) 0.071(3) 0.060(3) 0.027(3) -0.024(2) -0.035(3)
C2A 0.061(3) 0.093(4) 0.051(2) 0.018(3) -0.019(2) -0.024(3)
C3A 0.038(2) 0.058(3) 0.055(2) 0.004(2) -0.0024(19) 0.003(2)
C4A 0.044(2) 0.055(3) 0.046(2) 0.008(2) 0.0047(18) -0.0039(19)
C5A 0.047(2) 0.042(2) 0.0365(17) 0.0058(19) 0.0088(16) -0.0001(17)
C6A 0.064(3) 0.051(3) 0.0400(19) -0.002(2) 0.010(2) -0.0117(19)
C7A 0.059(3) 0.041(2) 0.0299(16) -0.010(2) 0.0030(17) -0.0076(16)
C8A 0.051(2) 0.036(2) 0.0345(17) -0.0064(19) -0.0046(16) 0.0021(16)
C9A 0.046(2) 0.035(2) 0.0393(17) -0.0017(18) -0.0075(16) -0.0063(16)
C10A 0.044(2) 0.039(2) 0.048(2) 0.0009(19) -0.0101(18) -0.0073(18)
C11A 0.049(3) 0.036(2) 0.080(3) 0.002(2) -0.021(2) -0.016(2)
C12A 0.046(2) 0.034(2) 0.081(3) -0.0051(19) -0.022(2) 0.001(2)
C13A 0.050(2) 0.035(2) 0.046(2) -0.0054(19) -0.0137(18) 0.0014(17)
C14A 0.054(2) 0.042(2) 0.0339(16) -0.011(2) -0.0125(17) 0.0047(17)
C15A 0.064(3) 0.059(3) 0.0413(19) -0.008(3) -0.013(2) -0.009(2)
C16A 0.062(3) 0.058(3) 0.050(2) -0.015(3) -0.016(2) -0.005(2)
C17A 0.051(3) 0.057(3) 0.066(3) -0.011(2) -0.024(2) 0.009(2)
C18A 0.052(3) 0.052(3) 0.045(2) 0.002(2) -0.0010(18) 0.0026(19)
C19A 0.043(3) 0.054(3) 0.105(4) -0.007(2) -0.004(3) 0.014(3)
C20A 0.048(3) 0.052(3) 0.092(4) 0.002(2) -0.023(3) 0.004(3)
C21A 0.087(5) 0.052(3) 0.123(5) 0.009(3) -0.018(4) 0.003(4)
C23A 0.052(3) 0.052(3) 0.148(6) 0.011(3) -0.009(4) -0.025(4)
C22A 0.065(4) 0.071(4) 0.158(7) 0.001(4) 0.002(4) -0.023(5)
C28A 0.062(3) 0.102(5) 0.073(3) 0.018(3) 0.029(3) -0.001(3)
C29A 0.085(4) 0.057(3) 0.058(3) 0.022(3) -0.007(3) 0.001(2)
C30A 0.069(3) 0.064(3) 0.055(2) -0.015(3) -0.004(2) 0.022(2)
O1A 0.081(3) 0.069(2) 0.093(3) -0.033(2) -0.008(2) -0.018(2)
O2A 0.054(2) 0.061(2) 0.077(2) -0.0121(18) -0.0223(17) -0.0044(19)
O3A 0.069(2) 0.081(2) 0.0379(14) -0.018(2) -0.0184(15) 0.0142(16)
O4A 0.070(2) 0.0401(17) 0.0472(15) -0.0099(16) 0.0113(15) -0.0050(13)
O5A 0.0462(19) 0.086(3) 0.085(2) 0.016(2) -0.0177(17) -0.009(2)
O6A 0.063(3) 0.117(5) 0.181(6) 0.025(3) -0.001(3) -0.018(4)
C1B 0.035(2) 0.073(4) 0.105(4) -0.011(2) 0.007(3) -0.051(3)
C2B 0.050(3) 0.063(3) 0.100(4) -0.022(3) 0.020(3) -0.031(3)
C3B 0.062(3) 0.048(3) 0.068(3) -0.012(2) -0.003(2) -0.014(2)
C4B 0.053(3) 0.044(2) 0.058(2) 0.000(2) 0.003(2) -0.015(2)
C5B 0.0341(19) 0.044(2) 0.0422(18) 0.0002(18) 0.0031(15) -0.0108(17)
C6B 0.035(2) 0.051(2) 0.046(2) 0.0056(19) 0.0036(17) -0.0070(18)
C7B 0.0296(18) 0.046(2) 0.0343(16) 0.0013(17) 0.0038(15) 0.0006(16)
C8B 0.0290(17) 0.046(2) 0.0292(15) -0.0020(16) -0.0021(14) -0.0074(15)
C9B 0.0282(17) 0.045(2) 0.0444(18) 0.0021(17) -0.0055(15) -0.0149(18)
C10B 0.033(2) 0.050(3) 0.057(2) 0.0032(19) -0.0057(17) -0.023(2)
C11B 0.0281(19) 0.056(3) 0.075(3) 0.010(2) -0.011(2) -0.024(2)
C12B 0.039(2) 0.051(3) 0.054(2) 0.007(2) -0.0103(18) -0.013(2)
C13B 0.0284(17) 0.038(2) 0.0386(17) -0.0045(16) 0.0020(14) -0.0044(16)
C14B 0.0284(17) 0.038(2) 0.0334(16) -0.0021(16) 0.0004(14) 0.0020(15)
C15B 0.0327(19) 0.051(2) 0.0394(18) -0.0051(18) -0.0015(15) -0.0071(17)
C16B 0.037(2) 0.053(3) 0.046(2) -0.008(2) 0.0029(17) -0.0072(19)
C17B 0.0346(19) 0.039(2) 0.0421(18) -0.0014(18) -0.0008(15) -0.0022(16)
C18B 0.049(2) 0.045(2) 0.0429(19) -0.005(2) 0.0096(18) -0.0012(18)
C19B 0.057(3) 0.077(4) 0.075(3) 0.016(3) -0.030(3) -0.032(3)
C20B 0.043(2) 0.039(2) 0.057(2) -0.0009(19) 0.0005(19) -0.0065(19)
C21B 0.065(3) 0.054(3) 0.077(3) 0.022(3) -0.009(3) -0.017(3)
C22B 0.065(3) 0.049(3) 0.074(3) 0.009(3) 0.019(3) -0.007(2)
C23B 0.063(4) 0.057(3) 0.109(5) -0.002(3) 0.029(3) -0.022(3)
C28B 0.073(4) 0.051(3) 0.089(4) 0.013(3) -0.005(3) -0.002(3)
C29B 0.079(4) 0.057(3) 0.071(3) -0.004(3) 0.017(3) -0.028(3)
C30B 0.054(3) 0.057(3) 0.0322(17) 0.004(2) -0.0059(18) -0.0030(17)
O1B 0.0500(19) 0.083(3) 0.0583(18) 0.0103(19) -0.0159(16) -0.0279(18)
O2B 0.0402(15) 0.0530(18) 0.0485(14) -0.0010(14) -0.0024(12) -0.0141(13)
O3B 0.0439(16) 0.0572(18) 0.0407(13) -0.0134(15) 0.0060(12) -0.0001(13)
O4B 0.0355(15) 0.0604(19) 0.0412(13) 0.0014(15) -0.0048(12) 0.0041(13)
O5B 0.076(3) 0.055(2) 0.141(4) -0.016(2) 0.018(3) -0.026(3)
O6B 0.063(2) 0.066(3) 0.133(4) 0.020(2) 0.000(3) -0.032(3)

loop_
_atom_type_symbol
_atom_type_description
_atom_type_scat_dispersion_real
_atom_type_scat_dispersion_imag
_atom_type_scat_source
C C 0.0033 0.0016 'International Tables Vol C Tables 4.2.6.8 and 6.1.1.4'
H H 0 0 'International Tables Vol C Tables 4.2.6.8 and 6.1.1.4'
O O 0.0106 0.006 'International Tables Vol C Tables 4.2.6.8 and 6.1.1.4'

loop_
_geom_angle_atom_site_label_1
_geom_angle_atom_site_label_2
_geom_angle_atom_site_label_3
_geom_angle_site_symmetry_1
_geom_angle_site_symmetry_3
_geom_angle
_geom_angle_publ_flag
C2 C1 C10 . . 120.9(5) ?
C2 C1 H1 . . 119.5 ?
C10 C1 H1 . . 119.5 ?
C1 C2 C3 . . 123.3(5) ?
C1 C2 H2 . . 118.4 ?
C3 C2 H2 . . 118.4 ?
O5 C3 C2 . . 120.4(5) ?
O5 C3 C4 . . 121.2(5) ?
C2 C3 C4 . . 118.3(5) ?
C3 C4 C29 . . 108.7(4) ?
C3 C4 C28 . . 105.7(4) ?
C29 C4 C28 . . 108.7(4) ?
C3 C4 C5 . . 111.1(4) ?
C29 C4 C5 . . 114.4(4) ?
C28 C4 C5 . . 107.9(4) ?
C6 C5 C10 . . 111.7(4) ?
C6 C5 C4 . . 113.7(4) ?
C10 C5 C4 . . 114.5(4) ?
C6 C5 H5 . . 105.3 ?
C10 C5 H5 . . 105.3 ?
C4 C5 H5 . . 105.3 ?
C5 C6 C7 . . 111.5(4) ?
C5 C6 H6A . . 109.3 ?
C7 C6 H6A . . 109.3 ?
C5 C6 H6B . . 109.3 ?
C7 C6 H6B . . 109.3 ?
H6A C6 H6B . . 108 ?
O4 C7 C6 . . 110.7(4) ?
O4 C7 C8 . . 107.2(3) ?
C6 C7 C8 . . 111.6(3) ?
O4 C7 H7 . . 109.1 ?
C6 C7 H7 . . 109.1 ?
C8 C7 H7 . . 109.1 ?
C7 C8 C30 . . 109.5(4) ?
C7 C8 C9 . . 109.0(3) ?
C30 C8 C9 . . 112.4(4) ?
C7 C8 C14 . . 110.5(3) ?
C30 C8 C14 . . 106.3(4) ?
C9 C8 C14 . . 109.1(3) ?
C11 C9 C8 . . 111.2(3) ?
C11 C9 C10 . . 113.9(4) ?
C8 C9 C10 . . 115.4(4) ?
C11 C9 H9 . . 105 ?
C8 C9 H9 . . 105 ?
C10 C9 H9 . . 105 ?
C1 C10 C19 . . 105.1(4) ?
C1 C10 C5 . . 106.0(4) ?
C19 C10 C5 . . 114.9(4) ?
C1 C10 C9 . . 109.1(4) ?
C19 C10 C9 . . 114.7(4) ?
C5 C10 C9 . . 106.6(3) ?
C12 C11 C9 . . 115.3(4) ?
C12 C11 H11A . . 108.5 ?
C9 C11 H11A . . 108.5 ?
C12 C11 H11B . . 108.5 ?
C9 C11 H11B . . 108.5 ?
H11A C11 H11B . . 107.5 ?
C11 C12 C13 . . 113.1(3) ?
C11 C12 H12A . . 109 ?
C13 C12 H12A . . 109 ?
C11 C12 H12B . . 109 ?
C13 C12 H12B . . 109 ?
H12A C12 H12B . . 107.8 ?
C12 C13 C14 . . 105.4(4) ?
C12 C13 C17 . . 109.3(3) ?
C14 C13 C17 . . 107.3(4) ?
C12 C13 C18 . . 113.7(4) ?
C14 C13 C18 . . 111.6(3) ?
C17 C13 C18 . . 109.3(4) ?
O3 C14 C15 . . 58.5(3) ?
O3 C14 C13 . . 112.7(3) ?
C15 C14 C13 . . 114.3(4) ?
O3 C14 C8 . . 113.4(4) ?
C15 C14 C8 . . 123.0(4) ?
C13 C14 C8 . . 119.2(3) ?
O3 C15 C14 . . 59.6(3) ?
O3 C15 C16 . . 113.1(4) ?
C14 C15 C16 . . 119.0(4) ?
O3 C15 H15 . . 117.4 ?
C14 C15 H15 . . 117.4 ?
C16 C15 H15 . . 117.4 ?
O1 C16 O2 . . 119.8(5) ?
O1 C16 C15 . . 121.8(5) ?
O2 C16 C15 . . 118.4(5) ?
O2 C17 C20 . . 104.6(4) ?
O2 C17 C13 . . 110.9(3) ?
C20 C17 C13 . . 115.5(4) ?
O2 C17 H17 . . 108.5 ?
C20 C17 H17 . . 108.5 ?
C13 C17 H17 . . 108.5 ?
C13 C18 H18A . . 109.5 ?
C13 C18 H18B . . 109.5 ?
H18A C18 H18B . . 109.5 ?
C13 C18 H18C . . 109.5 ?
H18A C18 H18C . . 109.5 ?
H18B C18 H18C . . 109.5 ?
C10 C19 H19A . . 109.5 ?
C10 C19 H19B . . 109.5 ?
H19A C19 H19B . . 109.5 ?
C10 C19 H19C . . 109.5 ?
H19A C19 H19C . . 109.5 ?
H19B C19 H19C . . 109.5 ?
C21 C20 C22 . . 105.4(5) ?
C21 C20 C17 . . 125.4(6) ?
C22 C20 C17 . . 129.2(5) ?
O6 C21 C20 . . 110.6(6) ?
O6 C21 H21 . . 124.7 ?
C20 C21 H21 . . 124.7 ?
C23 C22 C20 . . 107.4(6) ?
C23 C22 H22 . . 126.3 ?
C20 C22 H22 . . 126.3 ?
C22 C23 O6 . . 110.2(6) ?
C22 C23 H23 . . 124.9 ?
O6 C23 H23 . . 124.9 ?
C4 C28 H28A . . 109.5 ?
C4 C28 H28B . . 109.5 ?
H28A C28 H28B . . 109.5 ?
C4 C28 H28C . . 109.5 ?
H28A C28 H28C . . 109.5 ?
H28B C28 H28C . . 109.5 ?
C4 C29 H29A . . 109.5 ?
C4 C29 H29B . . 109.5 ?
H29A C29 H29B . . 109.5 ?
C4 C29 H29C . . 109.5 ?
H29A C29 H29C . . 109.5 ?
H29B C29 H29C . . 109.5 ?
C8 C30 H30A . . 109.5 ?
C8 C30 H30B . . 109.5 ?
H30A C30 H30B . . 109.5 ?
C8 C30 H30C . . 109.5 ?
H30A C30 H30C . . 109.5 ?
H30B C30 H30C . . 109.5 ?
C16 O2 C17 . . 120.7(4) ?
C15 O3 C14 . . 61.9(3) ?
C7 O4 H4O . . 103(3) ?
C23 O6 C21 . . 106.3(5) ?
C2A C1A C10A . . 122.7(4) ?
C2A C1A H1A . . 118.7 ?
C10A C1A H1A . . 118.7 ?
C1A C2A C3A . . 122.3(4) ?
C1A C2A H2A . . 118.8 ?
C3A C2A H2A . . 118.8 ?
O5A C3A C2A . . 119.5(4) ?
O5A C3A C4A . . 120.2(4) ?
C2A C3A C4A . . 120.2(4) ?
C3A C4A C29A . . 105.1(4) ?
C3A C4A C28A . . 108.8(4) ?
C29A C4A C28A . . 109.7(5) ?
C3A C4A C5A . . 109.6(4) ?
C29A C4A C5A . . 108.2(4) ?
C28A C4A C5A . . 114.9(4) ?
C6A C5A C10A . . 110.7(4) ?
C6A C5A C4A . . 114.8(4) ?
C10A C5A C4A . . 116.7(4) ?
C6A C5A H5A . . 104.3 ?
C10A C5A H5A . . 104.3 ?
C4A C5A H5A . . 104.3 ?
C7A C6A C5A . . 110.9(3) ?
C7A C6A H6A1 . . 109.5 ?
C5A C6A H6A1 . . 109.5 ?
C7A C6A H6A2 . . 109.5 ?
C5A C6A H6A2 . . 109.5 ?
H6A1 C6A H6A2 . . 108.1 ?
O4A C7A C6A . . 109.7(4) ?
O4A C7A C8A . . 108.6(3) ?
C6A C7A C8A . . 112.6(4) ?
O4A C7A H7A . . 108.6 ?
C6A C7A H7A . . 108.6 ?
C8A C7A H7A . . 108.6 ?
C7A C8A C30A . . 109.8(4) ?
C7A C8A C14A . . 110.7(4) ?
C30A C8A C14A . . 107.0(4) ?
C7A C8A C9A . . 109.1(3) ?
C30A C8A C9A . . 112.4(4) ?
C14A C8A C9A . . 107.9(3) ?
C11A C9A C8A . . 111.3(4) ?
C11A C9A C10A . . 114.1(4) ?
C8A C9A C10A . . 115.5(3) ?
C11A C9A H9A . . 104.9 ?
C8A C9A H9A . . 104.9 ?
C10A C9A H9A . . 104.9 ?
C1A C10A C19A . . 105.7(4) ?
C1A C10A C5A . . 106.9(4) ?
C19A C10A C5A . . 113.9(4) ?
C1A C10A C9A . . 107.9(4) ?
C19A C10A C9A . . 114.7(4) ?
C5A C10A C9A . . 107.3(3) ?
C9A C11A C12A . . 114.4(4) ?
C9A C11A H11C . . 108.7 ?
C12A C11A H11C . . 108.7 ?
C9A C11A H11D . . 108.7 ?
C12A C11A H11D . . 108.7 ?
H11C C11A H11D . . 107.6 ?
C13A C12A C11A . . 112.7(4) ?
C13A C12A H12C . . 109.1 ?
C11A C12A H12C . . 109.1 ?
C13A C12A H12D . . 109.1 ?
C11A C12A H12D . . 109.1 ?
H12C C12A H12D . . 107.8 ?
C14A C13A C12A . . 107.6(4) ?
C14A C13A C17A . . 108.3(3) ?
C12A C13A C17A . . 109.2(4) ?
C14A C13A C18A . . 111.3(4) ?
C12A C13A C18A . . 113.0(4) ?
C17A C13A C18A . . 107.4(4) ?
O3A C14A C15A . . 58.5(3) ?
O3A C14A C13A . . 112.7(4) ?
C15A C14A C13A . . 114.2(4) ?
O3A C14A C8A . . 113.7(4) ?
C15A C14A C8A . . 122.1(4) ?
C13A C14A C8A . . 119.7(3) ?
O3A C15A C16A . . 113.1(5) ?
O3A C15A C14A . . 59.9(3) ?
C16A C15A C14A . . 118.4(4) ?
O3A C15A H15A . . 117.5 ?
C16A C15A H15A . . 117.5 ?
C14A C15A H15A . . 117.5 ?
O1A C16A O2A . . 119.0(5) ?
O1A C16A C15A . . 122.1(6) ?
O2A C16A C15A . . 118.9(5) ?
O2A C17A C20A . . 104.6(4) ?
O2A C17A C13A . . 110.4(4) ?
C20A C17A C13A . . 116.1(4) ?
O2A C17A H17A . . 108.5 ?
C20A C17A H17A . . 108.5 ?
C13A C17A H17A . . 108.5 ?
C13A C18A H18D . . 109.5 ?
C13A C18A H18E . . 109.5 ?
H18D C18A H18E . . 109.5 ?
C13A C18A H18F . . 109.5 ?
H18D C18A H18F . . 109.5 ?
H18E C18A H18F . . 109.5 ?
C10A C19A H19D . . 109.5 ?
C10A C19A H19E . . 109.5 ?
H19D C19A H19E . . 109.5 ?
C10A C19A H19F . . 109.5 ?
H19D C19A H19F . . 109.5 ?
H19E C19A H19F . . 109.5 ?
C22A C20A C21A . . 103.6(7) ?
C22A C20A C17A . . 127.6(6) ?
C21A C20A C17A . . 128.8(6) ?
C23A C21A C20A . . 110.0(7) ?
C23A C21A H21A . . 125 ?
C20A C21A H21A . . 125 ?
C21A C23A O6A . . 108.6(6) ?
C21A C23A H23A . . 125.7 ?
O6A C23A H23A . . 125.7 ?
O6A C22A C20A . . 109.7(7) ?
O6A C22A H22A . . 125.2 ?
C20A C22A H22A . . 125.2 ?
C4A C28A H28D . . 109.5 ?
C4A C28A H28E . . 109.5 ?
H28D C28A H28E . . 109.5 ?
C4A C28A H28F . . 109.5 ?
H28D C28A H28F . . 109.5 ?
H28E C28A H28F . . 109.5 ?
C4A C29A H29D . . 109.5 ?
C4A C29A H29E . . 109.5 ?
H29D C29A H29E . . 109.5 ?
C4A C29A H29F . . 109.5 ?
H29D C29A H29F . . 109.5 ?
H29E C29A H29F . . 109.5 ?
C8A C30A H30D . . 109.5 ?
C8A C30A H30E . . 109.5 ?
H30D C30A H30E . . 109.5 ?
C8A C30A H30F . . 109.5 ?
H30D C30A H30F . . 109.5 ?
H30E C30A H30F . . 109.5 ?
C16A O2A C17A . . 120.7(4) ?
C15A O3A C14A . . 61.6(3) ?
C7A O4A H4OA . . 101(3) ?
C23A O6A C22A . . 108.0(6) ?
C2B C1B C10B . . 122.9(5) ?
C2B C1B H1B . . 118.6 ?
C10B C1B H1B . . 118.6 ?
C1B C2B C3B . . 122.3(5) ?
C1B C2B H2B . . 118.9 ?
C3B C2B H2B . . 118.9 ?
O5B C3B C2B . . 118.8(5) ?
O5B C3B C4B . . 122.3(5) ?
C2B C3B C4B . . 118.9(4) ?
C3B C4B C28B . . 105.1(5) ?
C3B C4B C29B . . 108.4(4) ?
C28B C4B C29B . . 108.8(5) ?
C3B C4B C5B . . 111.5(4) ?
C28B C4B C5B . . 108.2(4) ?
C29B C4B C5B . . 114.4(4) ?
C6B C5B C4B . . 114.5(4) ?
C6B C5B C10B . . 111.7(4) ?
C4B C5B C10B . . 115.8(4) ?
C6B C5B H5B . . 104.4 ?
C4B C5B H5B . . 104.4 ?
C10B C5B H5B . . 104.4 ?
C5B C6B C7B . . 110.2(3) ?
C5B C6B H6B1 . . 109.6 ?
C7B C6B H6B1 . . 109.6 ?
C5B C6B H6B2 . . 109.6 ?
C7B C6B H6B2 . . 109.6 ?
H6B1 C6B H6B2 . . 108.1 ?
O4B C7B C8B . . 108.9(3) ?
O4B C7B C6B . . 108.0(3) ?
C8B C7B C6B . . 112.3(3) ?
O4B C7B H7B . . 109.2 ?
C8B C7B H7B . . 109.2 ?
C6B C7B H7B . . 109.2 ?
C7B C8B C30B . . 109.4(3) ?
C7B C8B C9B . . 108.8(3) ?
C30B C8B C9B . . 112.7(3) ?
C7B C8B C14B . . 110.3(3) ?
C30B C8B C14B . . 106.5(3) ?
C9B C8B C14B . . 109.1(3) ?
C11B C9B C8B . . 111.9(4) ?
C11B C9B C10B . . 113.4(3) ?
C8B C9B C10B . . 115.0(3) ?
C11B C9B H9B . . 105.1 ?
C8B C9B H9B . . 105.1 ?
C10B C9B H9B . . 105.1 ?
C1B C10B C19B . . 105.2(4) ?
C1B C10B C5B . . 106.1(4) ?
C19B C10B C5B . . 113.3(3) ?
C1B C10B C9B . . 108.3(4) ?
C19B C10B C9B . . 116.2(4) ?
C5B C10B C9B . . 107.1(3) ?
C12B C11B C9B . . 115.6(3) ?
C12B C11B H11E . . 108.4 ?
C9B C11B H11E . . 108.4 ?
C12B C11B H11F . . 108.4 ?
C9B C11B H11F . . 108.4 ?
H11E C11B H11F . . 107.4 ?
C13B C12B C11B . . 111.5(4) ?
C13B C12B H12E . . 109.3 ?
C11B C12B H12E . . 109.3 ?
C13B C12B H12F . . 109.3 ?
C11B C12B H12F . . 109.3 ?
H12E C12B H12F . . 108 ?
C12B C13B C14B . . 107.1(3) ?
C12B C13B C18B . . 112.6(4) ?
C14B C13B C18B . . 111.3(3) ?
C12B C13B C17B . . 109.2(3) ?
C14B C13B C17B . . 106.8(3) ?
C18B C13B C17B . . 109.8(3) ?
O3B C14B C15B . . 58.9(3) ?
O3B C14B C13B . . 114.1(3) ?
C15B C14B C13B . . 114.2(3) ?
O3B C14B C8B . . 112.5(3) ?
C15B C14B C8B . . 123.7(3) ?
C13B C14B C8B . . 118.4(3) ?
O3B C15B C14B . . 60.4(2) ?
O3B C15B C16B . . 113.3(4) ?
C14B C15B C16B . . 118.2(4) ?
O3B C15B H15B . . 117.5 ?
C14B C15B H15B . . 117.5 ?
C16B C15B H15B . . 117.4 ?
O1B C16B O2B . . 118.5(4) ?
O1B C16B C15B . . 122.8(4) ?
O2B C16B C15B . . 118.7(4) ?
O2B C17B C20B . . 105.9(3) ?
O2B C17B C13B . . 109.5(3) ?
C20B C17B C13B . . 115.7(3) ?
O2B C17B H17B . . 108.5 ?
C20B C17B H17B . . 108.5 ?
C13B C17B H17B . . 108.5 ?
C13B C18B H18G . . 109.5 ?
C13B C18B H18H . . 109.5 ?
H18G C18B H18H . . 109.5 ?
C13B C18B H18I . . 109.5 ?
H18G C18B H18I . . 109.5 ?
H18H C18B H18I . . 109.5 ?
C10B C19B H19G . . 109.5 ?
C10B C19B H19H . . 109.5 ?
H19G C19B H19H . . 109.5 ?
C10B C19B H19I . . 109.5 ?
H19G C19B H19I . . 109.5 ?
H19H C19B H19I . . 109.5 ?
C21B C20B C22B . . 106.7(5) ?
C21B C20B C17B . . 124.8(4) ?
C22B C20B C17B . . 128.5(4) ?
C20B C21B O6B . . 110.0(5) ?
C20B C21B H21B . . 125 ?
O6B C21B H21B . . 125 ?
C23B C22B C20B . . 105.9(6) ?
C23B C22B H22B . . 127.1 ?
C20B C22B H22B . . 127.1 ?
C22B C23B O6B . . 111.2(5) ?
C22B C23B H23B . . 124.4 ?
O6B C23B H23B . . 124.4 ?
C4B C28B H28G . . 109.5 ?
C4B C28B H28H . . 109.5 ?
H28G C28B H28H . . 109.5 ?
C4B C28B H28I . . 109.5 ?
H28G C28B H28I . . 109.5 ?
H28H C28B H28I . . 109.5 ?
C4B C29B H29G . . 109.5 ?
C4B C29B H29H . . 109.5 ?
H29G C29B H29H . . 109.5 ?
C4B C29B H29I . . 109.5 ?
H29G C29B H29I . . 109.5 ?
H29H C29B H29I . . 109.5 ?
C8B C30B H30G . . 109.5 ?
C8B C30B H30H . . 109.5 ?
H30G C30B H30H . . 109.5 ?
C8B C30B H30I . . 109.5 ?
H30G C30B H30I . . 109.5 ?
H30H C30B H30I . . 109.5 ?
C16B O2B C17B . . 120.7(3) ?
C15B O3B C14B . . 60.8(2) ?
C7B O4B H4OB . . 118(4) ?
C23B O6B C21B . . 106.2(4) ?

loop_
_geom_bond_atom_site_label_1
_geom_bond_atom_site_label_2
_geom_bond_site_symmetry_2
_geom_bond_distance
_geom_bond_publ_flag
C1 C2 . 1.312(9) ?
C1 C10 . 1.505(7) ?
C1 H1 . 0.93 ?
C2 C3 . 1.462(9) ?
C2 H2 . 0.93 ?
C3 O5 . 1.215(7) ?
C3 C4 . 1.503(7) ?
C4 C29 . 1.530(7) ?
C4 C28 . 1.555(7) ?
C4 C5 . 1.570(6) ?
C5 C6 . 1.520(6) ?
C5 C10 . 1.552(6) ?
C5 H5 . 0.98 ?
C6 C7 . 1.532(7) ?
C6 H6A . 0.97 ?
C6 H6B . 0.97 ?
C7 O4 . 1.431(5) ?
C7 C8 . 1.534(6) ?
C7 H7 . 0.98 ?
C8 C30 . 1.545(6) ?
C8 C9 . 1.559(6) ?
C8 C14 . 1.562(7) ?
C9 C11 . 1.533(6) ?
C9 C10 . 1.577(7) ?
C9 H9 . 0.98 ?
C10 C19 . 1.544(7) ?
C11 C12 . 1.532(7) ?
C11 H11A . 0.97 ?
C11 H11B . 0.97 ?
C12 C13 . 1.533(6) ?
C12 H12A . 0.97 ?
C12 H12B . 0.97 ?
C13 C14 . 1.537(6) ?
C13 C17 . 1.538(6) ?
C13 C18 . 1.539(6) ?
C14 O3 . 1.441(5) ?
C14 C15 . 1.474(7) ?
C15 O3 . 1.424(7) ?
C15 C16 . 1.497(8) ?
C15 H15 . 0.98 ?
C16 O1 . 1.204(6) ?
C16 O2 . 1.323(6) ?
C17 O2 . 1.471(6) ?
C17 C20 . 1.493(7) ?
C17 H17 . 0.98 ?
C18 H18A . 0.96 ?
C18 H18B . 0.96 ?
C18 H18C . 0.96 ?
C19 H19A . 0.96 ?
C19 H19B . 0.96 ?
C19 H19C . 0.96 ?
C20 C21 . 1.365(7) ?
C20 C22 . 1.412(9) ?
C21 O6 . 1.363(9) ?
C21 H21 . 0.93 ?
C22 C23 . 1.349(9) ?
C22 H22 . 0.93 ?
C23 O6 . 1.359(10) ?
C23 H23 . 0.93 ?
C28 H28A . 0.96 ?
C28 H28B . 0.96 ?
C28 H28C . 0.96 ?
C29 H29A . 0.96 ?
C29 H29B . 0.96 ?
C29 H29C . 0.96 ?
C30 H30A . 0.96 ?
C30 H30B . 0.96 ?
C30 H30C . 0.96 ?
O4 H4O . 0.81(5) ?
C1A C2A . 1.333(7) ?
C1A C10A . 1.506(6) ?
C1A H1A . 0.93 ?
C2A C3A . 1.449(7) ?
C2A H2A . 0.93 ?
C3A O5A . 1.227(6) ?
C3A C4A . 1.533(6) ?
C4A C29A . 1.539(8) ?
C4A C28A . 1.544(7) ?
C4A C5A . 1.554(6) ?
C5A C6A . 1.532(6) ?
C5A C10A . 1.543(6) ?
C5A H5A . 0.98 ?
C6A C7A . 1.520(7) ?
C6A H6A1 . 0.97 ?
C6A H6A2 . 0.97 ?
C7A O4A . 1.416(5) ?
C7A C8A . 1.528(6) ?
C7A H7A . 0.98 ?
C8A C30A . 1.545(6) ?
C8A C14A . 1.557(7) ?
C8A C9A . 1.563(5) ?
C9A C11A . 1.539(6) ?
C9A C10A . 1.573(6) ?
C9A H9A . 1.1028 ?
C10A C19A . 1.536(7) ?
C11A C12A . 1.554(6) ?
C11A H11C . 0.97 ?
C11A H11D . 0.97 ?
C12A C13A . 1.527(6) ?
C12A H12C . 0.97 ?
C12A H12D . 0.97 ?
C13A C14A . 1.516(6) ?
C13A C17A . 1.552(7) ?
C13A C18A . 1.556(6) ?
C14A O3A . 1.460(4) ?
C14A C15A . 1.486(6) ?
C15A O3A . 1.440(6) ?
C15A C16A . 1.482(8) ?
C15A H15A . 0.98 ?
C16A O1A . 1.213(6) ?
C16A O2A . 1.330(7) ?
C17A O2A . 1.475(6) ?
C17A C20A . 1.482(8) ?
C17A H17A . 0.98 ?
C18A H18D . 0.96 ?
C18A H18E . 0.96 ?
C18A H18F . 0.96 ?
C19A H19D . 0.96 ?
C19A H19E . 0.96 ?
C19A H19F . 0.96 ?
C20A C22A . 1.375(10) ?
C20A C21A . 1.404(9) ?
C21A C23A . 1.316(11) ?
C21A H21A . 0.93 ?
C23A O6A . 1.345(9) ?
C23A H23A . 0.93 ?
C22A O6A . 1.350(9) ?
C22A H22A . 0.93 ?
C28A H28D . 0.96 ?
C28A H28E . 0.96 ?
C28A H28F . 0.96 ?
C29A H29D . 0.96 ?
C29A H29E . 0.96 ?
C29A H29F . 0.96 ?
C30A H30D . 0.96 ?
C30A H30E . 0.96 ?
C30A H30F . 0.96 ?
O4A H4OA . 1.01(6) ?
C1B C2B . 1.328(9) ?
C1B C10B . 1.510(7) ?
C1B H1B . 0.93 ?
C2B C3B . 1.471(8) ?
C2B H2B . 0.93 ?
C3B O5B . 1.213(6) ?
C3B C4B . 1.509(8) ?
C4B C28B . 1.534(8) ?
C4B C29B . 1.537(7) ?
C4B C5B . 1.549(6) ?
C5B C6B . 1.513(6) ?
C5B C10B . 1.558(6) ?
C5B H5B . 0.98 ?
C6B C7B . 1.549(6) ?
C6B H6B1 . 0.97 ?
C6B H6B2 . 0.97 ?
C7B O4B . 1.431(4) ?
C7B C8B . 1.532(6) ?
C7B H7B . 0.98 ?
C8B C30B . 1.545(5) ?
C8B C9B . 1.549(6) ?
C8B C14B . 1.573(5) ?
C9B C11B . 1.543(6) ?
C9B C10B . 1.564(6) ?
C9B H9B . 0.98 ?
C10B C19B . 1.545(7) ?
C11B C12B . 1.536(7) ?
C11B H11E . 0.97 ?
C11B H11F . 0.97 ?
C12B C13B . 1.533(6) ?
C12B H12E . 0.97 ?
C12B H12F . 0.97 ?
C13B C14B . 1.535(5) ?
C13B C18B . 1.542(6) ?
C13B C17B . 1.553(6) ?
C14B O3B . 1.453(5) ?
C14B C15B . 1.458(5) ?
C15B O3B . 1.431(5) ?
C15B C16B . 1.491(6) ?
C15B H15B . 0.98 ?
C16B O1B . 1.208(5) ?
C16B O2B . 1.324(6) ?
C17B O2B . 1.465(5) ?
C17B C20B . 1.499(6) ?
C17B H17B . 0.98 ?
C18B H18G . 0.96 ?
C18B H18H . 0.96 ?
C18B H18I . 0.96 ?
C19B H19G . 0.96 ?
C19B H19H . 0.96 ?
C19B H19I . 0.96 ?
C20B C21B . 1.337(7) ?
C20B C22B . 1.432(7) ?
C21B O6B . 1.377(7) ?
C21B H21B . 0.93 ?
C22B C23B . 1.339(8) ?
C22B H22B . 0.93 ?
C23B O6B . 1.354(9) ?
C23B H23B . 0.93 ?
C28B H28G . 0.96 ?
C28B H28H . 0.96 ?
C28B H28I . 0.96 ?
C29B H29G . 0.96 ?
C29B H29H . 0.96 ?
C29B H29I . 0.96 ?
C30B H30G . 0.96 ?
C30B H30H . 0.96 ?
C30B H30I . 0.96 ?
O4B H4OB . 0.88(7) ?

loop_
_geom_hbond_atom_site_label_D
_geom_hbond_atom_site_label_H
_geom_hbond_atom_site_label_A
_geom_hbond_site_symmetry_A
_geom_hbond_distance_DH
_geom_hbond_distance_HA
_geom_hbond_distance_DA
_geom_hbond_angle_DHA
O4A H4OA O1 . 1.01(6) 1.83(6) 2.818(5) 169(5)
O4 H4O O1B . 0.81(5) 2.14(5) 2.952(5) 177(4)
O4B H4OB O5A 1_455 0.88(7) 2.06(7) 2.849(5) 149(6)
C7 H7 O1A . 0.98 2.55 3.525(6) 172.4
C11 H11A O3 4_646 0.97 2.45 3.278(6) 142.8
C21B H21B O5B 1_545 0.93 2.52 3.369(9) 151.3

loop_
_geom_torsion_atom_site_label_1
_geom_torsion_atom_site_label_2
_geom_torsion_atom_site_label_3
_geom_torsion_atom_site_label_4
_geom_torsion_site_symmetry_1
_geom_torsion_site_symmetry_2
_geom_torsion_site_symmetry_3
_geom_torsion_site_symmetry_4
_geom_torsion
_geom_torsion_publ_flag
C10 C1 C2 C3 . . . . 0.7(10) ?
C1 C2 C3 O5 . . . . 155.8(7) ?
C1 C2 C3 C4 . . . . -25.4(9) ?
O5 C3 C4 C29 . . . . -49.6(6) ?
C2 C3 C4 C29 . . . . 131.7(5) ?
O5 C3 C4 C28 . . . . 67.0(6) ?
C2 C3 C4 C28 . . . . -111.8(6) ?
O5 C3 C4 C5 . . . . -176.2(5) ?
C2 C3 C4 C5 . . . . 5.0(6) ?
C3 C4 C5 C6 . . . . 165.9(4) ?
C29 C4 C5 C6 . . . . 42.4(5) ?
C28 C4 C5 C6 . . . . -78.6(5) ?
C3 C4 C5 C10 . . . . 35.7(5) ?
C29 C4 C5 C10 . . . . -87.7(5) ?
C28 C4 C5 C10 . . . . 151.2(4) ?
C10 C5 C6 C7 . . . . -60.8(5) ?
C4 C5 C6 C7 . . . . 167.6(3) ?
C5 C6 C7 O4 . . . . -60.8(5) ?
C5 C6 C7 C8 . . . . 58.6(5) ?
O4 C7 C8 C30 . . . . -168.4(4) ?
C6 C7 C8 C30 . . . . 70.1(5) ?
O4 C7 C8 C9 . . . . 68.2(4) ?
C6 C7 C8 C9 . . . . -53.2(5) ?
O4 C7 C8 C14 . . . . -51.7(4) ?
C6 C7 C8 C14 . . . . -173.1(3) ?
C7 C8 C9 C11 . . . . -174.8(4) ?
C30 C8 C9 C11 . . . . 63.6(5) ?
C14 C8 C9 C11 . . . . -54.1(5) ?
C7 C8 C9 C10 . . . . 53.4(4) ?
C30 C8 C9 C10 . . . . -68.2(5) ?
C14 C8 C9 C10 . . . . 174.2(3) ?
C2 C1 C10 C19 . . . . -83.3(7) ?
C2 C1 C10 C5 . . . . 38.8(7) ?
C2 C1 C10 C9 . . . . 153.3(6) ?
C6 C5 C10 C1 . . . . 172.4(4) ?
C4 C5 C10 C1 . . . . -56.5(5) ?
C6 C5 C10 C19 . . . . -72.0(5) ?
C4 C5 C10 C19 . . . . 59.1(5) ?
C6 C5 C10 C9 . . . . 56.2(5) ?
C4 C5 C10 C9 . . . . -172.7(4) ?
C11 C9 C10 C1 . . . . 61.3(5) ?
C8 C9 C10 C1 . . . . -168.3(4) ?
C11 C9 C10 C19 . . . . -56.3(5) ?
C8 C9 C10 C19 . . . . 74.2(5) ?
C11 C9 C10 C5 . . . . 175.4(4) ?
C8 C9 C10 C5 . . . . -54.2(4) ?
C8 C9 C11 C12 . . . . 37.1(6) ?
C10 C9 C11 C12 . . . . 169.6(4) ?
C9 C11 C12 C13 . . . . 22.8(6) ?
C11 C12 C13 C14 . . . . -61.3(5) ?
C11 C12 C13 C17 . . . . -176.3(4) ?
C11 C12 C13 C18 . . . . 61.3(5) ?
C12 C13 C14 O3 . . . . -93.9(4) ?
C17 C13 C14 O3 . . . . 22.5(5) ?
C18 C13 C14 O3 . . . . 142.2(4) ?
C12 C13 C14 C15 . . . . -158.2(4) ?
C17 C13 C14 C15 . . . . -41.9(5) ?
C18 C13 C14 C15 . . . . 77.9(5) ?
C12 C13 C14 C8 . . . . 42.6(5) ?
C17 C13 C14 C8 . . . . 158.9(4) ?
C18 C13 C14 C8 . . . . -81.3(5) ?
C7 C8 C14 O3 . . . . -90.7(4) ?
C30 C8 C14 O3 . . . . 28.0(5) ?
C9 C8 C14 O3 . . . . 149.5(3) ?
C7 C8 C14 C15 . . . . -24.2(5) ?
C30 C8 C14 C15 . . . . 94.6(5) ?
C9 C8 C14 C15 . . . . -144.0(4) ?
C7 C8 C14 C13 . . . . 133.1(4) ?
C30 C8 C14 C13 . . . . -108.1(4) ?
C9 C8 C14 C13 . . . . 13.3(5) ?
C13 C14 C15 O3 . . . . 102.7(4) ?
C8 C14 C15 O3 . . . . -99.0(4) ?
O3 C14 C15 C16 . . . . -101.2(5) ?
C13 C14 C15 C16 . . . . 1.4(6) ?
C8 C14 C15 C16 . . . . 159.8(4) ?
O3 C15 C16 O1 . . . . 138.1(5) ?
C14 C15 C16 O1 . . . . -155.1(5) ?
O3 C15 C16 O2 . . . . -41.3(6) ?
C14 C15 C16 O2 . . . . 25.6(7) ?
C12 C13 C17 O2 . . . . 173.9(4) ?
C14 C13 C17 O2 . . . . 60.2(5) ?
C18 C13 C17 O2 . . . . -61.0(5) ?
C12 C13 C17 C20 . . . . -67.3(5) ?
C14 C13 C17 C20 . . . . 179.0(4) ?
C18 C13 C17 C20 . . . . 57.8(5) ?
O2 C17 C20 C21 . . . . -142.9(6) ?
C13 C17 C20 C21 . . . . 94.9(7) ?
O2 C17 C20 C22 . . . . 36.0(7) ?
C13 C17 C20 C22 . . . . -86.2(7) ?
C22 C20 C21 O6 . . . . 1.2(7) ?
C17 C20 C21 O6 . . . . -179.6(5) ?
C21 C20 C22 C23 . . . . -0.3(7) ?
C17 C20 C22 C23 . . . . -179.4(6) ?
C20 C22 C23 O6 . . . . -0.7(8) ?
O1 C16 O2 C17 . . . . 174.5(5) ?
C15 C16 O2 C17 . . . . -6.1(7) ?
C20 C17 O2 C16 . . . . -162.8(5) ?
C13 C17 O2 C16 . . . . -37.6(6) ?
C16 C15 O3 C14 . . . . 111.1(5) ?
C13 C14 O3 C15 . . . . -105.5(4) ?
C8 C14 O3 C15 . . . . 115.5(4) ?
C22 C23 O6 C21 . . . . 1.5(8) ?
C20 C21 O6 C23 . . . . -1.7(8) ?
C10A C1A C2A C3A . . . . 1.9(10) ?
C1A C2A C3A O5A . . . . 160.9(6) ?
C1A C2A C3A C4A . . . . -18.5(9) ?
O5A C3A C4A C29A . . . . 61.6(6) ?
C2A C3A C4A C29A . . . . -118.9(6) ?
O5A C3A C4A C28A . . . . -55.8(7) ?
C2A C3A C4A C28A . . . . 123.6(6) ?
O5A C3A C4A C5A . . . . 177.7(5) ?
C2A C3A C4A C5A . . . . -2.8(6) ?
C3A C4A C5A C6A . . . . 171.5(4) ?
C29A C4A C5A C6A . . . . -74.4(5) ?
C28A C4A C5A C6A . . . . 48.6(6) ?
C3A C4A C5A C10A . . . . 39.5(5) ?
C29A C4A C5A C10A . . . . 153.6(4) ?
C28A C4A C5A C10A . . . . -83.4(5) ?
C10A C5A C6A C7A . . . . -61.9(5) ?
C4A C5A C6A C7A . . . . 163.3(4) ?
C5A C6A C7A O4A . . . . -61.8(5) ?
C5A C6A C7A C8A . . . . 59.2(5) ?
O4A C7A C8A C30A . . . . -167.0(4) ?
C6A C7A C8A C30A . . . . 71.3(4) ?
O4A C7A C8A C14A . . . . -49.1(4) ?
C6A C7A C8A C14A . . . . -170.8(3) ?
O4A C7A C8A C9A . . . . 69.5(4) ?
C6A C7A C8A C9A . . . . -52.2(4) ?
C7A C8A C9A C11A . . . . -176.7(4) ?
C30A C8A C9A C11A . . . . 61.3(5) ?
C14A C8A C9A C11A . . . . -56.3(5) ?
C7A C8A C9A C10A . . . . 51.2(5) ?
C30A C8A C9A C10A . . . . -70.8(5) ?
C14A C8A C9A C10A . . . . 171.5(3) ?
C2A C1A C10A C19A . . . . -89.2(7) ?
C2A C1A C10A C5A . . . . 32.4(8) ?
C2A C1A C10A C9A . . . . 147.6(6) ?
C6A C5A C10A C1A . . . . 172.7(4) ?
C4A C5A C10A C1A . . . . -53.4(5) ?
C6A C5A C10A C19A . . . . -71.0(5) ?
C4A C5A C10A C19A . . . . 62.9(5) ?
C6A C5A C10A C9A . . . . 57.1(4) ?
C4A C5A C10A C9A . . . . -169.0(3) ?
C11A C9A C10A C1A . . . . 60.6(5) ?
C8A C9A C10A C1A . . . . -168.6(4) ?
C11A C9A C10A C19A . . . . -56.9(5) ?
C8A C9A C10A C19A . . . . 73.9(5) ?
C11A C9A C10A C5A . . . . 175.5(4) ?
C8A C9A C10A C5A . . . . -53.7(4) ?
C8A C9A C11A C12A . . . . 41.0(6) ?
C10A C9A C11A C12A . . . . 173.8(4) ?
C9A C11A C12A C13A . . . . 18.1(7) ?
C11A C12A C13A C14A . . . . -58.5(5) ?
C11A C12A C13A C17A . . . . -175.9(4) ?
C11A C12A C13A C18A . . . . 64.7(6) ?
C12A C13A C14A O3A . . . . -95.7(4) ?
C17A C13A C14A O3A . . . . 22.2(5) ?
C18A C13A C14A O3A . . . . 140.1(4) ?
C12A C13A C14A C15A . . . . -160.0(4) ?
C17A C13A C14A C15A . . . . -42.2(5) ?
C18A C13A C14A C15A . . . . 75.7(5) ?
C12A C13A C14A C8A . . . . 42.0(5) ?
C17A C13A C14A C8A . . . . 159.9(4) ?
C18A C13A C14A C8A . . . . -82.2(5) ?
C7A C8A C14A O3A . . . . -89.1(4) ?
C30A C8A C14A O3A . . . . 30.5(5) ?
C9A C8A C14A O3A . . . . 151.6(3) ?
C7A C8A C14A C15A . . . . -22.6(5) ?
C30A C8A C14A C15A . . . . 97.0(5) ?
C9A C8A C14A C15A . . . . -141.9(4) ?
C7A C8A C14A C13A . . . . 133.6(4) ?
C30A C8A C14A C13A . . . . -106.8(4) ?
C9A C8A C14A C13A . . . . 14.3(5) ?
C13A C14A C15A O3A . . . . 102.7(4) ?
C8A C14A C15A O3A . . . . -100.0(4) ?
O3A C14A C15A C16A . . . . -101.7(5) ?
C13A C14A C15A C16A . . . . 1.0(6) ?
C8A C14A C15A C16A . . . . 158.3(4) ?
O3A C15A C16A O1A . . . . 140.7(5) ?
C14A C15A C16A O1A . . . . -152.2(5) ?
O3A C15A C16A O2A . . . . -38.9(5) ?
C14A C15A C16A O2A . . . . 28.2(7) ?
C14A C13A C17A O2A . . . . 58.8(5) ?
C12A C13A C17A O2A . . . . 175.7(4) ?
C18A C13A C17A O2A . . . . -61.5(5) ?
C14A C13A C17A C20A . . . . 177.7(4) ?
C12A C13A C17A C20A . . . . -65.5(6) ?
C18A C13A C17A C20A . . . . 57.3(5) ?
O2A C17A C20A C22A . . . . 28.2(8) ?
C13A C17A C20A C22A . . . . -93.8(7) ?
O2A C17A C20A C21A . . . . -152.9(6) ?
C13A C17A C20A C21A . . . . 85.1(7) ?
C22A C20A C21A C23A . . . . 0.0(8) ?
C17A C20A C21A C23A . . . . -179.2(6) ?
C20A C21A C23A O6A . . . . -1.2(9) ?
C21A C20A C22A O6A . . . . 1.3(8) ?
C17A C20A C22A O6A . . . . -179.6(6) ?
O1A C16A O2A C17A . . . . 170.3(4) ?
C15A C16A O2A C17A . . . . -10.1(6) ?
C20A C17A O2A C16A . . . . -159.3(4) ?
C13A C17A O2A C16A . . . . -33.7(6) ?
C16A C15A O3A C14A . . . . 110.4(4) ?
C13A C14A O3A C15A . . . . -105.4(4) ?
C8A C14A O3A C15A . . . . 114.3(5) ?
C21A C23A O6A C22A . . . . 2.0(9) ?
C20A C22A O6A C23A . . . . -2.0(9) ?
C10B C1B C2B C3B . . . . 1.8(10) ?
C1B C2B C3B O5B . . . . 160.3(7) ?
C1B C2B C3B C4B . . . . -20.5(9) ?
O5B C3B C4B C28B . . . . 61.3(7) ?
C2B C3B C4B C28B . . . . -117.9(6) ?
O5B C3B C4B C29B . . . . -54.9(8) ?
C2B C3B C4B C29B . . . . 125.9(6) ?
O5B C3B C4B C5B . . . . 178.2(5) ?
C2B C3B C4B C5B . . . . -1.0(7) ?
C3B C4B C5B C6B . . . . 171.0(4) ?
C28B C4B C5B C6B . . . . -73.9(5) ?
C29B C4B C5B C6B . . . . 47.4(6) ?
C3B C4B C5B C10B . . . . 38.7(5) ?
C28B C4B C5B C10B . . . . 153.8(4) ?
C29B C4B C5B C10B . . . . -84.8(5) ?
C4B C5B C6B C7B . . . . 165.6(4) ?
C10B C5B C6B C7B . . . . -60.2(4) ?
C5B C6B C7B O4B . . . . -61.6(4) ?
C5B C6B C7B C8B . . . . 58.4(4) ?
O4B C7B C8B C30B . . . . -170.6(3) ?
C6B C7B C8B C30B . . . . 69.8(4) ?
O4B C7B C8B C9B . . . . 65.8(4) ?
C6B C7B C8B C9B . . . . -53.7(4) ?
O4B C7B C8B C14B . . . . -53.8(4) ?
C6B C7B C8B C14B . . . . -173.4(3) ?
C7B C8B C9B C11B . . . . -174.8(3) ?
C30B C8B C9B C11B . . . . 63.7(4) ?
C14B C8B C9B C11B . . . . -54.3(4) ?
C7B C8B C9B C10B . . . . 53.9(4) ?
C30B C8B C9B C10B . . . . -67.6(5) ?
C14B C8B C9B C10B . . . . 174.4(3) ?
C2B C1B C10B C19B . . . . -86.7(7) ?
C2B C1B C10B C5B . . . . 33.7(7) ?
C2B C1B C10B C9B . . . . 148.5(6) ?
C6B C5B C10B C1B . . . . 172.7(4) ?
C4B C5B C10B C1B . . . . -53.8(5) ?
C6B C5B C10B C19B . . . . -72.3(5) ?
C4B C5B C10B C19B . . . . 61.2(5) ?
C6B C5B C10B C9B . . . . 57.1(4) ?
C4B C5B C10B C9B . . . . -169.3(4) ?
C11B C9B C10B C1B . . . . 60.4(5) ?
C8B C9B C10B C1B . . . . -169.0(4) ?
C11B C9B C10B C19B . . . . -57.7(5) ?
C8B C9B C10B C19B . . . . 72.9(5) ?
C11B C9B C10B C5B . . . . 174.5(4) ?
C8B C9B C10B C5B . . . . -54.9(5) ?
C8B C9B C11B C12B . . . . 33.0(5) ?
C10B C9B C11B C12B . . . . 165.2(4) ?
C9B C11B C12B C13B . . . . 27.0(6) ?
C11B C12B C13B C14B . . . . -62.4(5) ?
C11B C12B C13B C18B . . . . 60.2(5) ?
C11B C12B C13B C17B . . . . -177.6(4) ?
C12B C13B C14B O3B . . . . -96.2(4) ?
C18B C13B C14B O3B . . . . 140.4(3) ?
C17B C13B C14B O3B . . . . 20.6(4) ?
C12B C13B C14B C15B . . . . -161.3(4) ?
C18B C13B C14B C15B . . . . 75.2(4) ?
C17B C13B C14B C15B . . . . -44.5(4) ?
C12B C13B C14B C8B . . . . 39.6(5) ?
C18B C13B C14B C8B . . . . -83.8(4) ?
C17B C13B C14B C8B . . . . 156.4(3) ?
C7B C8B C14B O3B . . . . -86.6(4) ?
C30B C8B C14B O3B . . . . 32.0(4) ?
C9B C8B C14B O3B . . . . 153.9(3) ?
C7B C8B C14B C15B . . . . -20.0(5) ?
C30B C8B C14B C15B . . . . 98.7(4) ?
C9B C8B C14B C15B . . . . -139.5(4) ?
C7B C8B C14B C13B . . . . 136.9(3) ?
C30B C8B C14B C13B . . . . -104.4(4) ?
C9B C8B C14B C13B . . . . 17.5(4) ?
C13B C14B C15B O3B . . . . 104.5(4) ?
C8B C14B C15B O3B . . . . -97.7(4) ?
O3B C14B C15B C16B . . . . -102.3(4) ?
C13B C14B C15B C16B . . . . 2.2(5) ?
C8B C14B C15B C16B . . . . 160.0(4) ?
O3B C15B C16B O1B . . . . 140.6(5) ?
C14B C15B C16B O1B . . . . -151.7(5) ?
O3B C15B C16B O2B . . . . -39.4(5) ?
C14B C15B C16B O2B . . . . 28.3(6) ?
C12B C13B C17B O2B . . . . 176.7(3) ?
C14B C13B C17B O2B . . . . 61.3(4) ?
C18B C13B C17B O2B . . . . -59.4(4) ?
C12B C13B C17B C20B . . . . -63.7(4) ?
C14B C13B C17B C20B . . . . -179.1(3) ?
C18B C13B C17B C20B . . . . 60.2(4) ?
O2B C17B C20B C21B . . . . -137.4(5) ?
C13B C17B C20B C21B . . . . 101.0(6) ?
O2B C17B C20B C22B . . . . 43.8(6) ?
C13B C17B C20B C22B . . . . -77.7(6) ?
C22B C20B C21B O6B . . . . 1.3(6) ?
C17B C20B C21B O6B . . . . -177.7(4) ?
C21B C20B C22B C23B . . . . -1.0(6) ?
C17B C20B C22B C23B . . . . 178.0(5) ?
C20B C22B C23B O6B . . . . 0.3(7) ?
O1B C16B O2B C17B . . . . 170.2(4) ?
C15B C16B O2B C17B . . . . -9.8(6) ?
C20B C17B O2B C16B . . . . -161.0(4) ?
C13B C17B O2B C16B . . . . -35.5(5) ?
C16B C15B O3B C14B . . . . 110.2(4) ?
C13B C14B O3B C15B . . . . -104.8(3) ?
C8B C14B O3B C15B . . . . 116.8(4) ?
C22B C23B O6B C21B . . . . 0.5(7) ?
C20B C21B O6B C23B . . . . -1.1(6) ?
